data_1531745
loop_
_publ_author_name
'Mitrokhin, S.V.'
'Smirnova, T.N.'
'Somenkov, V.A.'
'Glazkov, V.P.'
'Verbetskii, V.N.'

_publ_section_title
;
 Structure of (Ti, Zr) - Mn - V nonstoichiometric Laves phases and (Ti0.9
 Zr0.1) (Mn0.75 V0.15 Ti0.1)2 D2.8 deuteride
;
_journal_name_full 'Journal of Alloys Compd.'
_journal_page_first 80
_journal_page_last 83
_journal_volume 356
_journal_year 2003
_chemical_formula_sum 'Mn1.22 Ti1.01 V0.65 Zr0.13'
_chemical_name_systematic '(Ti0.87 Zr0.13) (Mn0.61 V0.325 Ti0.07)2'
_space_group_IT_number 194
_symmetry_space_group_name_Hall '-P 6c 2c'
_symmetry_space_group_name_H-M 'P 63/m m c'
_cell_angle_alpha 90
_cell_angle_beta 90
_cell_angle_gamma 120
_cell_formula_units_Z 4
_cell_length_a 4.915
_cell_length_b 4.915
_cell_length_c 8.085
_cell_volume 169.144
_citation_journal_id_ASTM JALCEU
_cod_data_source_file Mitrokhin_JALCEU_2003_1436.cif
_cod_data_source_block Mn1.22Ti1.01V0.65Zr0.13
_cod_original_cell_volume 169.1444
_cod_database_code 1531745

loop_
_symmetry_equiv_pos_as_xyz
x,y,z
x-y,x,z+1/2
-y,x-y,z
-x,-y,z+1/2
-x+y,-x,z
y,-x+y,z+1/2
-y,-x,-z+1/2
x-y,-y,-z
x,x-y,-z+1/2
y,x,-z
-x+y,y,-z+1/2
-x,-x+y,-z
-x,-y,-z
-x+y,-x,-z-1/2
y,-x+y,-z
x,y,-z-1/2
x-y,x,-z
-y,x-y,-z-1/2
y,x,z-1/2
-x+y,y,z
-x,-x+y,z-1/2
-y,-x,z
x-y,-y,z-1/2
x,x-y,z

loop_
_atom_site_label
_atom_site_type_symbol
_atom_site_fract_x
_atom_site_fract_y
_atom_site_fract_z
_atom_site_occupancy
_atom_site_U_iso_or_equiv
V2 V 0.827 0.654 0.25 0.19 0.0
Mn1 Mn 0.827 0.654 0.25 0.81 0.0
Ti1 Ti 0.3333 0.6667 0.057 0.87 0.0
V1 V 0 0 0 0.73 0.0
Ti2 Ti 0 0 0 0.27 0.0
Zr1 Zr 0.3333 0.6667 0.057 0.13 0.0
